data_7022331
loop_
_publ_author_name
'Weber, Lothar'
'Kahlert, Jan'
'B\"ohling, Lena'
'Brockhinke, Andreas'
'Stammler, Hans-Georg'
'Neumann, Beate'
'Harder, Rachel A.'
'Low, Paul J.'
'Fox, Mark A.'

_publ_section_title
;
 Electrochemical and spectroelectrochemical studies of
 C-benzodiazaborolyl-ortho-carboranes.
;
_journal_issue 6
_journal_name_full 'Dalton transactions (Cambridge, England : 2003)'
_journal_page_first 2266
_journal_page_last 2281
_journal_paper_doi 10.1039/c2dt32378h
_journal_volume 42
_journal_year 2013
_chemical_formula_moiety 'C25 H37 B11 N2 Si'
_chemical_formula_sum 'C25 H37 B11 N2 Si'
_chemical_formula_weight 512.57
_chemical_name_systematic
;
?
;
_space_group_IT_number 61
_symmetry_cell_setting orthorhombic
_symmetry_space_group_name_Hall '-P 2ac 2ab'
_symmetry_space_group_name_H-M 'P b c a'
_atom_sites_solution_hydrogens geom
_atom_sites_solution_primary direct
_atom_sites_solution_secondary difmap
_audit_creation_method SHELXL-97
_cell_angle_alpha 90.00
_cell_angle_beta 90.00
_cell_angle_gamma 90.00
_cell_formula_units_Z 8
_cell_length_a 10.5981(3)
_cell_length_b 21.2614(6)
_cell_length_c 25.8359(8)
_cell_measurement_reflns_used 9481
_cell_measurement_temperature 100(2)
_cell_measurement_theta_max 30.087
_cell_measurement_theta_min 2.664
_cell_volume 5821.6(3)
_computing_cell_refinement 'APEX2 v2009.11-0 (Bruker AXS, 2009)'
_computing_data_collection 'APEX2 v2009.11-0 (Bruker AXS, 2009)'
_computing_data_reduction 'SAINT (Bruker AXS, 2009)'
_computing_molecular_graphics 'DIAMOND 2.1 (Crystal Impact, 2001)'
_computing_publication_material 'SHELXL-97 (Sheldrick, 2008)'
_computing_structure_refinement 'SHELXL-97 (Sheldrick, 2008)'
_computing_structure_solution 'SHELXS-97 (Sheldrick, 2008)'
_diffrn_ambient_temperature 100(2)
_diffrn_measured_fraction_theta_full 0.967
_diffrn_measured_fraction_theta_max 0.967
_diffrn_measurement_device 'Bruker KAPPA APEX II '
_diffrn_measurement_device_type 'four three circle diffractometer'
_diffrn_measurement_method CCD
_diffrn_radiation_monochromator 'graphite monochromator '
_diffrn_radiation_source 'fine focus sealed tube '
_diffrn_radiation_type MoK\a
_diffrn_radiation_wavelength 0.71073
_diffrn_reflns_av_R_equivalents 0.0274
_diffrn_reflns_av_sigmaI/netI 0.0116
_diffrn_reflns_limit_h_max 13
_diffrn_reflns_limit_h_min -13
_diffrn_reflns_limit_k_max 26
_diffrn_reflns_limit_k_min -26
_diffrn_reflns_limit_l_max 32
_diffrn_reflns_limit_l_min -32
_diffrn_reflns_number 163059
_diffrn_reflns_theta_full 27.50
_diffrn_reflns_theta_max 27.50
_diffrn_reflns_theta_min 3.55
_exptl_absorpt_coefficient_mu 0.101
_exptl_absorpt_correction_T_max 0.9860
_exptl_absorpt_correction_T_min 0.9723
_exptl_absorpt_correction_type multi-scan
_exptl_absorpt_process_details 'SADABS 2008/1 (Bruker AXS, 2008)'
_exptl_crystal_colour colourless
_exptl_crystal_density_diffrn 1.170
_exptl_crystal_density_method 'not measured'
_exptl_crystal_description plate
_exptl_crystal_F_000 2160
_exptl_crystal_size_max 0.28
_exptl_crystal_size_mid 0.20
_exptl_crystal_size_min 0.14
_refine_diff_density_max 0.383
_refine_diff_density_min -0.252
_refine_diff_density_rms 0.045
_refine_ls_extinction_method none
_refine_ls_goodness_of_fit_ref 1.016
_refine_ls_hydrogen_treatment mixed
_refine_ls_matrix_type full
_refine_ls_number_parameters 397
_refine_ls_number_reflns 6464
_refine_ls_number_restraints 0
_refine_ls_restrained_S_all 1.016
_refine_ls_R_factor_all 0.0461
_refine_ls_R_factor_gt 0.0387
_refine_ls_shift/su_max 0.000
_refine_ls_shift/su_mean 0.000
_refine_ls_structure_factor_coef Fsqd
_refine_ls_weighting_details 'calc w=1/[\s^2^(Fo^2^)+(0.0654P)^2^+2.5151P] where P=(Fo^2^+2Fc^2^)/3'
_refine_ls_weighting_scheme calc
_refine_ls_wR_factor_gt 0.1035
_refine_ls_wR_factor_ref 0.1104
_reflns_number_gt 5712
_reflns_number_total 6464
_reflns_threshold_expression >2sigma(I)
_cod_data_source_file c2dt32378h.txt
_cod_data_source_block compound12
_cod_database_code 7022331

loop_
_symmetry_equiv_pos_as_xyz
'x, y, z'
'-x+1/2, -y, z+1/2'
'x+1/2, -y+1/2, -z'
'-x, y+1/2, -z+1/2'
'-x, -y, -z'
'x-1/2, y, -z-1/2'
'-x-1/2, y-1/2, z'
'x, -y-1/2, z-1/2'

loop_
_atom_site_label
_atom_site_type_symbol
_atom_site_fract_x
_atom_site_fract_y
_atom_site_fract_z
_atom_site_U_iso_or_equiv
_atom_site_adp_type
_atom_site_occupancy
_atom_site_symmetry_multiplicity
_atom_site_calc_flag
_atom_site_refinement_flags
Si1 Si 0.34423(3) 0.129086(16) 0.023123(13) 0.01949(10) Uani 1 1 d .
N1 N 0.28452(9) 0.18750(4) 0.16943(4) 0.0152(2) Uani 1 1 d .
N2 N 0.37364(9) 0.27784(4) 0.13723(4) 0.0152(2) Uani 1 1 d .
B1 B 0.39405(12) 0.21143(6) 0.14323(5) 0.0150(2) Uani 1 1 d .
B2 B 0.50893(12) 0.09141(6) 0.11935(5) 0.0165(3) Uani 1 1 d .
H2 H 0.4277(14) 0.0677(6) 0.1323(6) 0.019(3) Uiso 1 1 d .
B3 B 0.61417(12) 0.13339(6) 0.16056(5) 0.0173(3) Uani 1 1 d .
H3 H 0.5937(13) 0.1337(6) 0.2017(6) 0.017(3) Uiso 1 1 d .
B4 B 0.65979(12) 0.20290(6) 0.12735(5) 0.0180(3) Uani 1 1 d .
H4 H 0.6679(13) 0.2473(7) 0.1477(6) 0.020(3) Uiso 1 1 d .
B5 B 0.58157(12) 0.20341(6) 0.06621(5) 0.0173(3) Uani 1 1 d .
H5 H 0.5411(14) 0.2433(7) 0.0488(6) 0.025(4) Uiso 1 1 d .
B6 B 0.64019(13) 0.13859(6) 0.03010(5) 0.0198(3) Uani 1 1 d .
H6 H 0.6380(15) 0.1408(7) -0.0103(7) 0.028(4) Uiso 1 1 d .
B7 B 0.59366(13) 0.06928(6) 0.06296(5) 0.0198(3) Uani 1 1 d .
H7 H 0.5593(14) 0.0292(7) 0.0414(6) 0.027(4) Uiso 1 1 d .
B8 B 0.66909(13) 0.06786(6) 0.12432(5) 0.0193(3) Uani 1 1 d .
H8 H 0.6923(15) 0.0230(7) 0.1433(6) 0.031(4) Uiso 1 1 d .
B9 B 0.76350(13) 0.13734(6) 0.12910(6) 0.0203(3) Uani 1 1 d .
H9 H 0.8496(16) 0.1395(7) 0.1501(6) 0.031(4) Uiso 1 1 d .
B10 B 0.74356(13) 0.18142(6) 0.07064(6) 0.0205(3) Uani 1 1 d .
H10 H 0.8150(15) 0.2119(7) 0.0559(6) 0.029(4) Uiso 1 1 d .
B11 B 0.75086(13) 0.09764(6) 0.06876(6) 0.0211(3) Uani 1 1 d .
H11 H 0.8292(15) 0.0743(7) 0.0499(6) 0.031(4) Uiso 1 1 d .
C1 C 0.19830(11) 0.23725(5) 0.17573(4) 0.0155(2) Uani 1 1 d .
C2 C 0.25250(10) 0.29192(5) 0.15623(4) 0.0157(2) Uani 1 1 d .
C3 C 0.18933(11) 0.34912(5) 0.15815(5) 0.0178(2) Uani 1 1 d .
H3A H 0.2279 0.3863 0.1453 0.021 Uiso 1 1 calc R
C4 C 0.06869(11) 0.35098(6) 0.17921(5) 0.0188(2) Uani 1 1 d .
C5 C 0.01270(11) 0.29551(6) 0.19878(4) 0.0184(2) Uani 1 1 d .
C6 C 0.07823(11) 0.23872(6) 0.19737(4) 0.0177(2) Uani 1 1 d .
H6A H 0.0414 0.2015 0.2110 0.021 Uiso 1 1 calc R
C7 C -0.00183(12) 0.41247(6) 0.18087(6) 0.0253(3) Uani 1 1 d .
H7A H 0.0482 0.4451 0.1636 0.038 Uiso 1 1 calc R
H7B H -0.0166 0.4245 0.2170 0.038 Uiso 1 1 calc R
H7C H -0.0830 0.4078 0.1631 0.038 Uiso 1 1 calc R
C8 C -0.11955(11) 0.29708(6) 0.22007(5) 0.0235(3) Uani 1 1 d .
H8A H -0.1431 0.2550 0.2322 0.035 Uiso 1 1 calc R
H8B H -0.1781 0.3104 0.1928 0.035 Uiso 1 1 calc R
H8C H -0.1236 0.3268 0.2490 0.035 Uiso 1 1 calc R
C9 C 0.25532(11) 0.12592(5) 0.18846(5) 0.0164(2) Uani 1 1 d .
C10 C 0.15618(12) 0.09178(6) 0.16729(5) 0.0231(3) Uani 1 1 d .
H10A H 0.1038 0.1099 0.1415 0.028 Uiso 1 1 calc R
C11 C 0.13457(13) 0.03054(7) 0.18445(6) 0.0310(3) Uani 1 1 d .
H11A H 0.0675 0.0067 0.1700 0.037 Uiso 1 1 calc R
C12 C 0.21016(14) 0.00431(6) 0.22240(6) 0.0319(3) Uani 1 1 d .
H12 H 0.1963 -0.0378 0.2332 0.038 Uiso 1 1 calc R
C13 C 0.30562(13) 0.03929(6) 0.24452(5) 0.0271(3) Uani 1 1 d .
H13 H 0.3562 0.0215 0.2711 0.033 Uiso 1 1 calc R
C14 C 0.32792(12) 0.10031(6) 0.22801(5) 0.0203(3) Uani 1 1 d .
H14 H 0.3927 0.1246 0.2437 0.024 Uiso 1 1 calc R
C15 C 0.45074(10) 0.33002(5) 0.12157(5) 0.0159(2) Uani 1 1 d .
C16 C 0.42851(11) 0.35979(5) 0.07448(5) 0.0202(2) Uani 1 1 d .
H16 H 0.3667 0.3438 0.0513 0.024 Uiso 1 1 calc R
C17 C 0.49755(12) 0.41319(6) 0.06158(5) 0.0247(3) Uani 1 1 d .
H17 H 0.4825 0.4338 0.0296 0.030 Uiso 1 1 calc R
C18 C 0.58807(12) 0.43638(6) 0.09520(5) 0.0245(3) Uani 1 1 d .
H18 H 0.6356 0.4726 0.0861 0.029 Uiso 1 1 calc R
C19 C 0.60935(11) 0.40678(6) 0.14210(5) 0.0212(3) Uani 1 1 d .
H19 H 0.6716 0.4227 0.1651 0.025 Uiso 1 1 calc R
C20 C 0.54009(11) 0.35380(5) 0.15580(5) 0.0180(2) Uani 1 1 d .
H20 H 0.5537 0.3340 0.1883 0.022 Uiso 1 1 calc R
C21 C 0.51103(10) 0.17277(5) 0.12104(4) 0.0144(2) Uani 1 1 d .
C22 C 0.49854(11) 0.13415(5) 0.06283(4) 0.0164(2) Uani 1 1 d .
C23 C 0.23322(12) 0.19404(6) 0.03861(5) 0.0248(3) Uani 1 1 d .
H23A H 0.2770 0.2344 0.0353 0.037 Uiso 1 1 calc R
H23B H 0.2023 0.1891 0.0741 0.037 Uiso 1 1 calc R
H23C H 0.1618 0.1929 0.0145 0.037 Uiso 1 1 calc R
C24 C 0.26918(13) 0.05176(6) 0.03732(5) 0.0261(3) Uani 1 1 d .
H24A H 0.2437 0.0504 0.0738 0.039 Uiso 1 1 calc R
H24B H 0.3296 0.0179 0.0304 0.039 Uiso 1 1 calc R
H24C H 0.1948 0.0463 0.0153 0.039 Uiso 1 1 calc R
C25 C 0.39009(14) 0.13441(7) -0.04632(5) 0.0294(3) Uani 1 1 d .
H25A H 0.3140 0.1344 -0.0679 0.044 Uiso 1 1 calc R
H25B H 0.4430 0.0983 -0.0554 0.044 Uiso 1 1 calc R
H25C H 0.4374 0.1734 -0.0522 0.044 Uiso 1 1 calc R

loop_
_atom_site_aniso_label
_atom_site_aniso_U_11
_atom_site_aniso_U_22
_atom_site_aniso_U_33
_atom_site_aniso_U_23
_atom_site_aniso_U_13
_atom_site_aniso_U_12
Si1 0.02267(18) 0.02015(18) 0.01565(17) -0.00078(12) -0.00172(12) -0.00184(13)
N1 0.0144(4) 0.0135(5) 0.0176(5) 0.0003(4) 0.0005(4) 0.0001(4)
N2 0.0129(4) 0.0135(5) 0.0191(5) -0.0008(4) 0.0012(4) -0.0001(3)
B1 0.0150(6) 0.0151(6) 0.0149(6) -0.0004(5) -0.0014(4) -0.0007(5)
B2 0.0194(6) 0.0132(6) 0.0168(6) 0.0003(5) 0.0015(5) 0.0019(5)
B3 0.0158(6) 0.0172(6) 0.0190(6) 0.0011(5) -0.0005(5) 0.0030(5)
B4 0.0142(6) 0.0166(6) 0.0232(7) 0.0004(5) 0.0002(5) 0.0000(5)
B5 0.0172(6) 0.0146(6) 0.0201(6) 0.0024(5) 0.0031(5) 0.0007(5)
B6 0.0214(6) 0.0187(6) 0.0193(7) 0.0015(5) 0.0066(5) 0.0026(5)
B7 0.0237(7) 0.0153(6) 0.0204(6) -0.0003(5) 0.0054(5) 0.0031(5)
B8 0.0200(6) 0.0168(6) 0.0211(6) 0.0027(5) 0.0033(5) 0.0044(5)
B9 0.0158(6) 0.0204(6) 0.0246(7) 0.0027(5) 0.0016(5) 0.0034(5)
B10 0.0168(6) 0.0191(6) 0.0255(7) 0.0035(5) 0.0051(5) 0.0023(5)
B11 0.0208(6) 0.0180(6) 0.0245(7) 0.0025(5) 0.0057(5) 0.0047(5)
C1 0.0153(5) 0.0155(5) 0.0156(5) -0.0011(4) -0.0020(4) 0.0007(4)
C2 0.0133(5) 0.0172(5) 0.0166(5) -0.0015(4) -0.0005(4) -0.0011(4)
C3 0.0180(5) 0.0152(5) 0.0202(6) -0.0012(4) -0.0004(4) 0.0004(4)
C4 0.0173(5) 0.0191(6) 0.0199(6) -0.0042(4) -0.0026(4) 0.0034(4)
C5 0.0150(5) 0.0244(6) 0.0159(5) -0.0028(4) 0.0002(4) 0.0000(4)
C6 0.0165(5) 0.0198(6) 0.0167(5) 0.0003(4) 0.0008(4) -0.0030(4)
C7 0.0208(6) 0.0221(6) 0.0331(7) -0.0038(5) 0.0024(5) 0.0051(5)
C8 0.0173(6) 0.0287(7) 0.0244(6) -0.0013(5) 0.0031(5) 0.0005(5)
C9 0.0173(5) 0.0137(5) 0.0182(6) -0.0007(4) 0.0060(4) -0.0009(4)
C10 0.0203(6) 0.0239(6) 0.0250(6) -0.0028(5) 0.0037(5) -0.0046(5)
C11 0.0305(7) 0.0246(7) 0.0380(8) -0.0068(6) 0.0121(6) -0.0129(5)
C12 0.0406(8) 0.0176(6) 0.0376(8) 0.0037(5) 0.0185(6) -0.0022(5)
C13 0.0320(7) 0.0227(6) 0.0267(7) 0.0080(5) 0.0120(5) 0.0069(5)
C14 0.0212(6) 0.0200(6) 0.0198(6) 0.0010(5) 0.0053(5) 0.0016(5)
C15 0.0137(5) 0.0112(5) 0.0227(6) -0.0005(4) 0.0032(4) 0.0007(4)
C16 0.0194(6) 0.0170(6) 0.0241(6) 0.0006(5) -0.0016(5) -0.0004(4)
C17 0.0266(6) 0.0192(6) 0.0284(7) 0.0068(5) 0.0034(5) 0.0002(5)
C18 0.0224(6) 0.0143(6) 0.0367(7) 0.0008(5) 0.0065(5) -0.0034(5)
C19 0.0165(5) 0.0173(6) 0.0298(7) -0.0062(5) 0.0014(5) -0.0021(4)
C20 0.0166(5) 0.0163(5) 0.0212(6) -0.0019(4) 0.0018(4) 0.0015(4)
C21 0.0151(5) 0.0126(5) 0.0156(5) -0.0004(4) 0.0002(4) -0.0005(4)
C22 0.0198(6) 0.0141(5) 0.0154(5) -0.0002(4) 0.0021(4) 0.0002(4)
C23 0.0241(6) 0.0261(6) 0.0242(6) 0.0004(5) -0.0064(5) 0.0027(5)
C24 0.0290(7) 0.0238(6) 0.0255(6) -0.0035(5) -0.0012(5) -0.0062(5)
C25 0.0355(7) 0.0350(7) 0.0175(6) -0.0003(5) -0.0015(5) -0.0040(6)

loop_
_atom_type_symbol
_atom_type_description
_atom_type_scat_dispersion_real
_atom_type_scat_dispersion_imag
_atom_type_scat_source
C C 0.0033 0.0016 'International Tables Vol C Tables 4.2.6.8 and 6.1.1.4'
H H 0.0000 0.0000 'International Tables Vol C Tables 4.2.6.8 and 6.1.1.4'
B B 0.0013 0.0007 'International Tables Vol C Tables 4.2.6.8 and 6.1.1.4'
N N 0.0061 0.0033 'International Tables Vol C Tables 4.2.6.8 and 6.1.1.4'
Si Si 0.0817 0.0704 'International Tables Vol C Tables 4.2.6.8 and 6.1.1.4'

loop_
_geom_angle_atom_site_label_1
_geom_angle_atom_site_label_2
_geom_angle_atom_site_label_3
_geom_angle
C23 Si1 C25 109.12(6)
C23 Si1 C24 110.08(6)
C25 Si1 C24 110.78(6)
C23 Si1 C22 112.33(5)
C25 Si1 C22 106.68(6)
C24 Si1 C22 107.81(6)
C1 N1 C9 120.46(9)
C1 N1 B1 108.23(9)
C9 N1 B1 131.31(10)
C2 N2 C15 116.94(9)
C2 N2 B1 107.99(9)
C15 N2 B1 134.75(10)
N2 B1 N1 106.10(10)
N2 B1 C21 125.80(10)
N1 B1 C21 127.96(10)
C22 B2 C21 59.68(7)
C22 B2 B8 105.73(9)
C21 B2 B8 105.55(9)
C22 B2 B7 58.44(7)
C21 B2 B7 106.21(9)
B8 B2 B7 60.03(8)
C22 B2 B3 106.40(9)
C21 B2 B3 58.41(7)
B8 B2 B3 59.95(7)
B7 B2 B3 107.85(9)
C22 B2 H2 118.1(8)
C21 B2 H2 118.8(8)
B8 B2 H2 128.6(8)
B7 B2 H2 123.2(8)
B3 B2 H2 124.2(8)
C21 B3 B4 58.62(7)
C21 B3 B8 106.14(9)
B4 B3 B8 107.98(9)
C21 B3 B2 59.31(7)
B4 B3 B2 107.37(9)
B8 B3 B2 59.82(7)
C21 B3 B9 105.77(9)
B4 B3 B9 59.89(7)
B8 B3 B9 60.35(8)
B2 B3 B9 107.89(9)
C21 B3 H3 116.9(7)
B4 B3 H3 121.5(7)
B8 B3 H3 126.0(7)
B2 B3 H3 117.6(7)
B9 B3 H3 128.7(7)
C21 B4 B10 106.65(9)
C21 B4 B9 106.20(9)
B10 B4 B9 60.58(8)
C21 B4 B3 58.88(7)
B10 B4 B3 108.73(9)
B9 B4 B3 60.19(7)
C21 B4 B5 59.29(7)
B10 B4 B5 60.17(8)
B9 B4 B5 108.35(9)
B3 B4 B5 107.83(9)
C21 B4 H4 116.5(8)
B10 B4 H4 125.8(8)
B9 B4 H4 128.5(8)
B3 B4 H4 120.8(8)
B5 B4 H4 117.5(8)
C22 B5 C21 59.82(7)
C22 B5 B6 59.16(7)
C21 B5 B6 106.82(9)
C22 B5 B10 105.77(9)
C21 B5 B10 105.37(9)
B6 B5 B10 59.57(8)
C22 B5 B4 106.14(9)
C21 B5 B4 58.22(7)
B6 B5 B4 107.33(9)
B10 B5 B4 59.61(8)
C22 B5 H5 117.4(8)
C21 B5 H5 118.6(8)
B6 B5 H5 122.9(8)
B10 B5 H5 129.1(8)
B4 B5 H5 125.0(8)
C22 B6 B10 106.07(9)
C22 B6 B11 105.84(9)
B10 B6 B11 60.55(8)
C22 B6 B7 58.48(7)
B10 B6 B7 108.48(10)
B11 B6 B7 60.30(8)
C22 B6 B5 58.72(7)
B10 B6 B5 60.40(8)
B11 B6 B5 108.47(10)
B7 B6 B5 107.23(9)
C22 B6 H6 118.2(9)
B10 B6 H6 125.6(9)
B11 B6 H6 126.9(9)
B7 B6 H6 120.7(9)
B5 B6 H6 118.8(9)
C22 B7 B6 59.44(7)
C22 B7 B2 59.27(7)
B6 B7 B2 108.29(9)
C22 B7 B8 106.33(9)
B6 B7 B8 108.48(10)
B2 B7 B8 59.97(7)
C22 B7 B11 106.22(9)
B6 B7 B11 59.82(8)
B2 B7 B11 108.36(10)
B8 B7 B11 60.57(8)
C22 B7 H7 115.9(8)
B6 B7 H7 120.2(8)
B2 B7 H7 117.5(8)
B8 B7 H7 126.7(8)
B11 B7 H7 128.8(8)
B2 B8 B7 60.00(8)
B2 B8 B3 60.22(7)
B7 B8 B3 108.04(9)
B2 B8 B9 107.88(9)
B7 B8 B9 107.42(9)
B3 B8 B9 59.95(8)
B2 B8 B11 107.75(9)
B7 B8 B11 59.79(8)
B3 B8 B11 107.66(9)
B9 B8 B11 59.53(8)
B2 B8 H8 119.4(8)
B7 B8 H8 120.9(8)
B3 B8 H8 121.2(8)
B9 B8 H8 124.0(8)
B11 B8 H8 123.7(8)
B4 B9 B11 107.68(10)
B4 B9 B3 59.91(7)
B11 B9 B3 108.11(10)
B4 B9 B8 107.48(9)
B11 B9 B8 60.34(8)
B3 B9 B8 59.70(7)
B4 B9 B10 59.63(8)
B11 B9 B10 59.99(8)
B3 B9 B10 107.75(9)
B8 B9 B10 107.95(10)
B4 B9 H9 120.7(9)
B11 B9 H9 122.2(9)
B3 B9 H9 122.1(9)
B8 B9 H9 123.4(9)
B10 B9 H9 120.7(9)
B6 B10 B4 108.18(9)
B6 B10 B11 59.76(8)
B4 B10 B11 107.55(9)
B6 B10 B5 60.03(8)
B4 B10 B5 60.22(7)
B11 B10 B5 107.57(9)
B6 B10 B9 107.66(10)
B4 B10 B9 59.79(8)
B11 B10 B9 59.66(8)
B5 B10 B9 107.76(9)
B6 B10 H10 122.7(9)
B4 B10 H10 119.6(9)
B11 B10 H10 124.5(8)
B5 B10 H10 120.0(8)
B9 B10 H10 122.4(9)
B6 B11 B9 108.15(9)
B6 B11 B7 59.88(8)
B9 B11 B7 107.79(9)
B6 B11 B10 59.69(8)
B9 B11 B10 60.35(8)
B7 B11 B10 107.48(9)
B6 B11 B8 107.78(9)
B9 B11 B8 60.13(8)
B7 B11 B8 59.64(8)
B10 B11 B8 108.07(9)
B6 B11 H11 118.6(9)
B9 B11 H11 123.7(9)
B7 B11 H11 121.7(8)
B10 B11 H11 120.2(8)
B8 B11 H11 124.7(9)
C6 C1 C2 120.32(10)
C6 C1 N1 131.14(10)
C2 C1 N1 108.54(10)
C3 C2 C1 121.31(10)
C3 C2 N2 129.69(10)
C1 C2 N2 108.99(10)
C2 C3 C4 118.82(11)
C2 C3 H3A 120.6
C4 C3 H3A 120.6
C3 C4 C5 120.16(11)
C3 C4 C7 119.48(11)
C5 C4 C7 120.37(11)
C6 C5 C4 120.29(10)
C6 C5 C8 119.51(11)
C4 C5 C8 120.18(11)
C1 C6 C5 119.09(11)
C1 C6 H6A 120.5
C5 C6 H6A 120.5
C4 C7 H7A 109.5
C4 C7 H7B 109.5
H7A C7 H7B 109.5
C4 C7 H7C 109.5
H7A C7 H7C 109.5
H7B C7 H7C 109.5
C5 C8 H8A 109.5
C5 C8 H8B 109.5
H8A C8 H8B 109.5
C5 C8 H8C 109.5
H8A C8 H8C 109.5
H8B C8 H8C 109.5
C10 C9 C14 120.22(11)
C10 C9 N1 120.39(11)
C14 C9 N1 119.39(11)
C9 C10 C11 119.14(13)
C9 C10 H10A 120.4
C11 C10 H10A 120.4
C12 C11 C10 120.44(13)
C12 C11 H11A 119.8
C10 C11 H11A 119.8
C13 C12 C11 120.06(12)
C13 C12 H12 120.0
C11 C12 H12 120.0
C12 C13 C14 120.14(13)
C12 C13 H13 119.9
C14 C13 H13 119.9
C13 C14 C9 119.90(12)
C13 C14 H14 120.1
C9 C14 H14 120.1
C16 C15 C20 120.38(11)
C16 C15 N2 120.10(10)
C20 C15 N2 119.28(10)
C15 C16 C17 119.45(11)
C15 C16 H16 120.3
C17 C16 H16 120.3
C18 C17 C16 120.31(12)
C18 C17 H17 119.8
C16 C17 H17 119.8
C19 C18 C17 120.01(11)
C19 C18 H18 120.0
C17 C18 H18 120.0
C18 C19 C20 120.35(11)
C18 C19 H19 119.8
C20 C19 H19 119.8
C19 C20 C15 119.49(11)
C19 C20 H20 120.3
C15 C20 H20 120.3
B1 C21 B4 119.32(9)
B1 C21 B3 122.25(9)
B4 C21 B3 62.50(7)
B1 C21 C22 120.08(9)
B4 C21 C22 109.48(8)
B3 C21 C22 109.68(8)
B1 C21 B5 115.89(9)
B4 C21 B5 62.49(7)
B3 C21 B5 113.34(9)
C22 C21 B5 59.76(7)
B1 C21 B2 120.96(9)
B4 C21 B2 112.88(9)
B3 C21 B2 62.28(7)
C22 C21 B2 59.95(7)
B5 C21 B2 111.19(9)
B7 C22 B5 112.94(9)
B7 C22 C21 109.79(9)
B5 C22 C21 60.42(7)
B7 C22 B2 62.29(7)
B5 C22 B2 112.10(9)
C21 C22 B2 60.37(7)
B7 C22 B6 62.08(8)
B5 C22 B6 62.12(7)
C21 C22 B6 109.62(9)
B2 C22 B6 112.87(9)
B7 C22 Si1 117.08(8)
B5 C22 Si1 120.53(8)
C21 C22 Si1 123.78(7)
B2 C22 Si1 118.31(8)
B6 C22 Si1 118.60(8)
Si1 C23 H23A 109.5
Si1 C23 H23B 109.5
H23A C23 H23B 109.5
Si1 C23 H23C 109.5
H23A C23 H23C 109.5
H23B C23 H23C 109.5
Si1 C24 H24A 109.5
Si1 C24 H24B 109.5
H24A C24 H24B 109.5
Si1 C24 H24C 109.5
H24A C24 H24C 109.5
H24B C24 H24C 109.5
Si1 C25 H25A 109.5
Si1 C25 H25B 109.5
H25A C25 H25B 109.5
Si1 C25 H25C 109.5
H25A C25 H25C 109.5
H25B C25 H25C 109.5

loop_
_geom_bond_atom_site_label_1
_geom_bond_atom_site_label_2
_geom_bond_distance
Si1 C23 1.8578(13)
Si1 C25 1.8623(14)
Si1 C24 1.8628(13)
Si1 C22 1.9336(12)
N1 C1 1.4073(14)
N1 C9 1.4324(14)
N1 B1 1.4368(15)
N2 C2 1.4067(14)
N2 C15 1.4361(14)
N2 B1 1.4366(15)
B1 C21 1.5942(16)
B2 C22 1.7233(17)
B2 C21 1.7305(16)
B2 B8 1.7743(19)
B2 B7 1.7749(19)
B2 B3 1.7815(19)
B2 H2 1.054(15)
B3 C21 1.7143(17)
B3 B4 1.7761(19)
B3 B8 1.7767(19)
B3 B9 1.7812(19)
B3 H3 1.084(14)
B4 C21 1.7096(16)
B4 B10 1.7729(19)
B4 B9 1.7758(18)
B4 B5 1.7838(19)
B4 H4 1.084(15)
B5 C22 1.7177(17)
B5 C21 1.7290(17)
B5 B6 1.7765(19)
B5 B10 1.7830(19)
B5 H5 1.052(15)
B6 C22 1.7257(18)
B6 B10 1.768(2)
B6 B11 1.770(2)
B6 B7 1.7708(19)
B6 H6 1.045(17)
B7 C22 1.7083(17)
B7 B8 1.776(2)
B7 B11 1.778(2)
B7 H7 1.082(15)
B8 B9 1.788(2)
B8 B11 1.7922(19)
B8 H8 1.100(16)
B9 B11 1.778(2)
B9 B10 1.790(2)
B9 H9 1.062(17)
B10 B11 1.7835(19)
B10 H10 1.067(16)
B11 H11 1.083(16)
C1 C6 1.3903(16)
C1 C2 1.3911(16)
C2 C3 1.3892(16)
C3 C4 1.3901(17)
C3 H3A 0.9500
C4 C5 1.4137(17)
C4 C7 1.5066(16)
C5 C6 1.3933(17)
C5 C8 1.5061(16)
C6 H6A 0.9500
C7 H7A 0.9800
C7 H7B 0.9800
C7 H7C 0.9800
C8 H8A 0.9800
C8 H8B 0.9800
C8 H8C 0.9800
C9 C10 1.3892(17)
C9 C14 1.3902(17)
C10 C11 1.3944(19)
C10 H10A 0.9500
C11 C12 1.383(2)
C11 H11A 0.9500
C12 C13 1.380(2)
C12 H12 0.9500
C13 C14 1.3860(17)
C13 H13 0.9500
C14 H14 0.9500
C15 C16 1.3916(17)
C15 C20 1.3908(16)
C16 C17 1.3912(17)
C16 H16 0.9500
C17 C18 1.3848(19)
C17 H17 0.9500
C18 C19 1.3839(19)
C18 H18 0.9500
C19 C20 1.3903(17)
C19 H19 0.9500
C20 H20 0.9500
C21 C22 1.7186(16)
C23 H23A 0.9800
C23 H23B 0.9800
C23 H23C 0.9800
C24 H24A 0.9800
C24 H24B 0.9800
C24 H24C 0.9800
C25 H25A 0.9800
C25 H25B 0.9800
C25 H25C 0.9800
